data_2239404
loop_
_publ_author_name
'Karthikeyan, S.'
'Narayanan, P.'
'Sethusankar, K.'
'Devaraj, Anthonisamy'
'Bakthadoss, Manickam'

_publ_section_title
;
 Methyl
 3'-benzyl-4'-(2,4-dichlorophenyl)-1'-methyl-2-oxospiro[indoline-3,2'-pyrrolidine]-3'-carboxylate
;
_journal_coeditor_code SU2699
_journal_issue 3
_journal_name_full 'Acta Crystallographica Section E'
_journal_page_first o335
_journal_paper_doi 10.1107/S1600536814003523
_journal_volume 70
_journal_year 2014
_chemical_formula_iupac 'C27 H24 Cl2 N2 O3'
_chemical_formula_moiety 'C27 H24 Cl2 N2 O3'
_chemical_formula_sum 'C27 H24 Cl2 N2 O3'
_chemical_formula_weight 495.38
_chemical_name_systematic
'Methyl 3'-benzyl-4'-(2,4-dichlorophenyl)-1'-methyl-2-oxospiro[indoline-3,2'-pyrrolidine]-3'-carboxylate'
_space_group_IT_number 14
_symmetry_cell_setting monoclinic
_symmetry_space_group_name_Hall '-P 2yn'
_symmetry_space_group_name_H-M 'P 1 21/n 1'
_atom_sites_solution_hydrogens geom
_atom_sites_solution_primary direct
_atom_sites_solution_secondary difmap
_audit_creation_method SHELXL-97
_cell_angle_alpha 90.00
_cell_angle_beta 109.424(2)
_cell_angle_gamma 90.00
_cell_formula_units_Z 4
_cell_length_a 12.7051(5)
_cell_length_b 14.1724(6)
_cell_length_c 14.0322(6)
_cell_measurement_reflns_used 6466
_cell_measurement_temperature 293(2)
_cell_measurement_theta_max 29.29
_cell_measurement_theta_min 2.11
_cell_volume 2382.85(17)
_computing_cell_refinement 'SAINT (Bruker, 2008)'
_computing_data_collection 'APEX2 (Bruker, 2008)'
_computing_data_reduction 'SAINT (Bruker, 2008)'
_computing_molecular_graphics 'ORTEP-3 for Windows (Farrugia, 2012)'
_computing_publication_material 'SHELXL97 (Sheldrick, 2008) and PLATON (Spek, 2009)'
_computing_structure_refinement 'SHELXL97 (Sheldrick, 2008)'
_computing_structure_solution 'SHELXS97 (Sheldrick, 2008)'
_diffrn_ambient_temperature 293(2)
_diffrn_measured_fraction_theta_full 0.993
_diffrn_measured_fraction_theta_max 0.993
_diffrn_measurement_device_type 'Bruker Kappa APEXII CCD'
_diffrn_measurement_method '\w scans'
_diffrn_radiation_monochromator graphite
_diffrn_radiation_source 'fine-focus sealed tube'
_diffrn_radiation_type MoK\a
_diffrn_radiation_wavelength 0.71073
_diffrn_reflns_av_R_equivalents 0.0280
_diffrn_reflns_av_sigmaI/netI 0.0297
_diffrn_reflns_limit_h_max 17
_diffrn_reflns_limit_h_min -16
_diffrn_reflns_limit_k_max 13
_diffrn_reflns_limit_k_min -19
_diffrn_reflns_limit_l_max 19
_diffrn_reflns_limit_l_min -18
_diffrn_reflns_number 27865
_diffrn_reflns_theta_full 29.29
_diffrn_reflns_theta_max 29.29
_diffrn_reflns_theta_min 2.11
_exptl_absorpt_coefficient_mu 0.305
_exptl_absorpt_correction_type none
_exptl_crystal_colour colorless
_exptl_crystal_density_diffrn 1.381
_exptl_crystal_density_method 'not measured'
_exptl_crystal_description Block
_exptl_crystal_F_000 1032
_exptl_crystal_size_max 0.30
_exptl_crystal_size_mid 0.28
_exptl_crystal_size_min 0.25
_refine_diff_density_max 0.413
_refine_diff_density_min -0.488
_refine_ls_extinction_method none
_refine_ls_goodness_of_fit_ref 1.000
_refine_ls_hydrogen_treatment constr
_refine_ls_matrix_type full
_refine_ls_number_parameters 309
_refine_ls_number_reflns 6466
_refine_ls_number_restraints 0
_refine_ls_restrained_S_all 1.000
_refine_ls_R_factor_all 0.0744
_refine_ls_R_factor_gt 0.0436
_refine_ls_shift/su_max 0.000
_refine_ls_shift/su_mean 0.000
_refine_ls_structure_factor_coef Fsqd
_refine_ls_weighting_details 'calc w=1/[\s^2^(Fo^2^)+(0.0537P)^2^+0.8129P] where P=(Fo^2^+2Fc^2^)/3'
_refine_ls_weighting_scheme calc
_refine_ls_wR_factor_gt 0.1071
_refine_ls_wR_factor_ref 0.1243
_reflns_number_gt 4356
_reflns_number_total 6466
_reflns_threshold_expression I>2sigma(I)
_cod_data_source_file su2699sup1.cif
_cod_data_source_block I
_cod_original_sg_symbol_Hall '-p 2yn'
_cod_original_sg_symbol_H-M 'P 21/n'
_cod_database_code 2239404
_cod_database_fobs_code 2239404

loop_
_symmetry_equiv_pos_as_xyz
'x, y, z'
'-x+1/2, y+1/2, -z+1/2'
'-x, -y, -z'
'x-1/2, -y-1/2, z-1/2'

loop_
_atom_site_type_symbol
_atom_site_label
_atom_site_fract_x
_atom_site_fract_y
_atom_site_fract_z
_atom_site_U_iso_or_equiv
_atom_site_adp_type
_atom_site_calc_flag
_atom_site_refinement_flags
_atom_site_occupancy
_atom_site_symmetry_multiplicity
C C1 0.58285(14) 0.31080(12) 0.42423(13) 0.0422(4) Uani d . 1 1
C C2 0.66005(15) 0.33021(13) 0.37693(14) 0.0483(4) Uani d . 1 1
H H2 0.7301 0.3019 0.3985 0.058 Uiso calc R 1 1
C C3 0.63062(15) 0.39240(13) 0.29724(15) 0.0484(4) Uani d . 1 1
C C4 0.52940(16) 0.43704(13) 0.26718(15) 0.0507(5) Uani d . 1 1
H H4 0.5118 0.4809 0.2149 0.061 Uiso calc R 1 1
C C5 0.45350(15) 0.41603(13) 0.31561(14) 0.0459(4) Uani d . 1 1
H H5 0.3848 0.4465 0.2951 0.055 Uiso calc R 1 1
C C6 0.47685(13) 0.35069(12) 0.39402(12) 0.0393(4) Uani d . 1 1
C C7 0.39119(14) 0.32433(12) 0.44254(12) 0.0389(4) Uani d . 1 1
H H7 0.4320 0.2961 0.5082 0.047 Uiso calc R 1 1
C C8 0.32681(16) 0.40830(13) 0.46311(15) 0.0502(4) Uani d . 1 1
H H8A 0.3672 0.4374 0.5275 0.060 Uiso calc R 1 1
H H8B 0.3137 0.4553 0.4102 0.060 Uiso calc R 1 1
C C9 0.18556(13) 0.30092(11) 0.38043(11) 0.0346(3) Uani d . 1 1
C C10 0.12965(15) 0.34886(13) 0.27525(12) 0.0426(4) Uani d . 1 1
C C11 0.00156(14) 0.24664(13) 0.29794(14) 0.0449(4) Uani d . 1 1
C C12 -0.09784(16) 0.19937(16) 0.28444(19) 0.0649(6) Uani d . 1 1
H H12 -0.1569 0.2036 0.2239 0.078 Uiso calc R 1 1
C C13 -0.10630(18) 0.14611(16) 0.3634(2) 0.0670(6) Uani d . 1 1
H H13 -0.1722 0.1139 0.3562 0.080 Uiso calc R 1 1
C C14 -0.01904(18) 0.13971(14) 0.45262(18) 0.0581(5) Uani d . 1 1
H H14 -0.0266 0.1033 0.5051 0.070 Uiso calc R 1 1
C C15 0.08044(15) 0.18687(13) 0.46545(14) 0.0446(4) Uani d . 1 1
H H15 0.1391 0.1829 0.5263 0.054 Uiso calc R 1 1
C C16 0.09119(13) 0.23953(12) 0.38709(12) 0.0373(4) Uani d . 1 1
C C17 0.29931(12) 0.25062(11) 0.38356(11) 0.0311(3) Uani d . 1 1
C C18 0.29733(13) 0.22452(11) 0.27577(11) 0.0339(3) Uani d . 1 1
H H18A 0.2346 0.1824 0.2471 0.041 Uiso calc R 1 1
H H18B 0.2812 0.2819 0.2358 0.041 Uiso calc R 1 1
C C19 0.39826(12) 0.17915(11) 0.25989(11) 0.0334(3) Uani d . 1 1
C C20 0.42743(15) 0.21109(13) 0.17845(13) 0.0447(4) Uani d . 1 1
H H20 0.3863 0.2595 0.1384 0.054 Uiso calc R 1 1
C C21 0.51556(17) 0.17291(15) 0.15552(16) 0.0561(5) Uani d . 1 1
H H21 0.5334 0.1958 0.1007 0.067 Uiso calc R 1 1
C C22 0.57727(16) 0.10121(14) 0.21310(15) 0.0522(5) Uani d . 1 1
H H22 0.6376 0.0759 0.1983 0.063 Uiso calc R 1 1
C C23 0.54893(15) 0.06731(13) 0.29259(14) 0.0464(4) Uani d . 1 1
H H23 0.5897 0.0180 0.3313 0.056 Uiso calc R 1 1
C C24 0.46040(14) 0.10554(12) 0.31595(12) 0.0401(4) Uani d . 1 1
H H24 0.4423 0.0814 0.3702 0.048 Uiso calc R 1 1
C C25 0.30887(12) 0.16134(11) 0.44713(11) 0.0331(3) Uani d . 1 1
C C26 0.25651(17) 0.00191(13) 0.44542(15) 0.0532(5) Uani d . 1 1
H H26A 0.3325 -0.0180 0.4765 0.080 Uiso calc R 1 1
H H26B 0.2161 -0.0455 0.3986 0.080 Uiso calc R 1 1
H H26C 0.2226 0.0109 0.4965 0.080 Uiso calc R 1 1
C C27 0.13946(19) 0.43922(15) 0.46547(17) 0.0609(5) Uani d . 1 1
H H27A 0.1663 0.4751 0.5269 0.091 Uiso calc R 1 1
H H27B 0.0706 0.4089 0.4616 0.091 Uiso calc R 1 1
H H27C 0.1273 0.4806 0.4086 0.091 Uiso calc R 1 1
N N1 0.22212(12) 0.36773(10) 0.46454(10) 0.0426(3) Uani d . 1 1
N N2 0.02779(13) 0.31006(12) 0.23303(11) 0.0521(4) Uani d . 1 1
H H2A -0.0160 0.3229 0.1730 0.063 Uiso calc R 1 1
O O1 0.16988(12) 0.41046(10) 0.23798(10) 0.0562(4) Uani d . 1 1
O O2 0.35713(10) 0.15537(9) 0.53672(8) 0.0471(3) Uani d . 1 1
O O3 0.25399(9) 0.08941(8) 0.39242(8) 0.0379(3) Uani d . 1 1
Cl Cl1 0.62311(4) 0.23046(4) 0.52348(4) 0.06078(16) Uani d . 1 1
Cl Cl2 0.72403(5) 0.41173(4) 0.23263(5) 0.07259(19) Uani d . 1 1

loop_
_atom_site_aniso_label
_atom_site_aniso_U_11
_atom_site_aniso_U_22
_atom_site_aniso_U_33
_atom_site_aniso_U_12
_atom_site_aniso_U_13
_atom_site_aniso_U_23
C1 0.0388(9) 0.0436(9) 0.0367(9) -0.0069(7) 0.0025(7) 0.0008(7)
C2 0.0367(9) 0.0496(11) 0.0534(11) -0.0066(7) 0.0082(8) -0.0034(8)
C3 0.0468(10) 0.0445(10) 0.0570(11) -0.0149(8) 0.0214(9) -0.0047(8)
C4 0.0542(11) 0.0432(10) 0.0550(11) -0.0088(8) 0.0185(9) 0.0090(8)
C5 0.0411(9) 0.0446(10) 0.0488(10) -0.0032(7) 0.0106(8) 0.0072(8)
C6 0.0371(8) 0.0400(9) 0.0355(8) -0.0079(7) 0.0052(7) 0.0000(7)
C7 0.0380(8) 0.0435(9) 0.0300(8) -0.0073(7) 0.0044(6) 0.0007(7)
C8 0.0594(11) 0.0451(10) 0.0478(11) -0.0102(8) 0.0201(9) -0.0114(8)
C9 0.0356(8) 0.0392(8) 0.0281(8) 0.0044(6) 0.0094(6) 0.0030(6)
C10 0.0469(10) 0.0471(10) 0.0342(9) 0.0186(8) 0.0141(7) 0.0067(7)
C11 0.0382(9) 0.0475(10) 0.0444(10) 0.0092(7) 0.0076(8) -0.0071(8)
C12 0.0387(10) 0.0653(14) 0.0781(16) 0.0025(9) 0.0025(10) -0.0212(12)
C13 0.0462(11) 0.0567(13) 0.1007(19) -0.0084(9) 0.0278(12) -0.0159(13)
C14 0.0586(12) 0.0504(11) 0.0786(15) -0.0027(9) 0.0406(12) -0.0035(10)
C15 0.0450(9) 0.0482(10) 0.0463(10) 0.0033(8) 0.0229(8) -0.0004(8)
C16 0.0338(8) 0.0415(9) 0.0371(9) 0.0057(6) 0.0125(7) -0.0040(7)
C17 0.0290(7) 0.0365(8) 0.0245(7) 0.0008(6) 0.0043(6) 0.0029(6)
C18 0.0326(8) 0.0417(9) 0.0248(7) 0.0037(6) 0.0060(6) 0.0039(6)
C19 0.0315(7) 0.0379(8) 0.0286(7) -0.0015(6) 0.0071(6) -0.0019(6)
C20 0.0495(10) 0.0466(10) 0.0420(10) 0.0084(8) 0.0205(8) 0.0100(8)
C21 0.0635(12) 0.0614(12) 0.0562(12) 0.0072(10) 0.0369(10) 0.0125(10)
C22 0.0440(10) 0.0588(12) 0.0603(12) 0.0069(8) 0.0263(9) -0.0008(9)
C23 0.0416(9) 0.0478(10) 0.0469(10) 0.0102(8) 0.0110(8) 0.0038(8)
C24 0.0414(9) 0.0454(10) 0.0338(8) 0.0041(7) 0.0128(7) 0.0053(7)
C25 0.0282(7) 0.0409(8) 0.0272(7) 0.0022(6) 0.0053(6) 0.0019(6)
C26 0.0685(13) 0.0385(10) 0.0508(11) -0.0036(9) 0.0175(10) 0.0076(8)
C27 0.0754(14) 0.0522(12) 0.0647(13) 0.0093(10) 0.0362(11) -0.0085(10)
N1 0.0498(8) 0.0424(8) 0.0365(8) 0.0002(6) 0.0156(6) -0.0062(6)
N2 0.0453(9) 0.0654(10) 0.0348(8) 0.0157(7) -0.0012(6) 0.0029(7)
O1 0.0649(9) 0.0567(8) 0.0516(8) 0.0211(7) 0.0253(7) 0.0221(6)
O2 0.0499(7) 0.0546(7) 0.0272(6) -0.0063(6) 0.0000(5) 0.0084(5)
O3 0.0422(6) 0.0362(6) 0.0320(6) -0.0011(5) 0.0079(5) 0.0016(4)
Cl1 0.0510(3) 0.0749(4) 0.0453(3) 0.0069(2) 0.0010(2) 0.0180(2)
Cl2 0.0699(4) 0.0693(4) 0.0948(5) -0.0121(3) 0.0490(3) 0.0052(3)

loop_
_atom_type_symbol
_atom_type_description
_atom_type_scat_dispersion_real
_atom_type_scat_dispersion_imag
_atom_type_scat_source
C C 0.0033 0.0016 'International Tables Vol C Tables 4.2.6.8 and 6.1.1.4'
H H 0.0000 0.0000 'International Tables Vol C Tables 4.2.6.8 and 6.1.1.4'
N N 0.0061 0.0033 'International Tables Vol C Tables 4.2.6.8 and 6.1.1.4'
O O 0.0106 0.0060 'International Tables Vol C Tables 4.2.6.8 and 6.1.1.4'
Cl Cl 0.1484 0.1585 'International Tables Vol C Tables 4.2.6.8 and 6.1.1.4'

loop_
_geom_angle_atom_site_label_1
_geom_angle_atom_site_label_2
_geom_angle_atom_site_label_3
_geom_angle
C2 C1 C6 122.86(16)
C2 C1 Cl1 116.62(14)
C6 C1 Cl1 120.50(13)
C3 C2 C1 118.27(17)
C3 C2 H2 120.9
C1 C2 H2 120.9
C4 C3 C2 121.40(17)
C4 C3 Cl2 120.08(15)
C2 C3 Cl2 118.51(15)
C3 C4 C5 119.09(17)
C3 C4 H4 120.5
C5 C4 H4 120.5
C4 C5 C6 122.06(17)
C4 C5 H5 119.0
C6 C5 H5 119.0
C1 C6 C5 116.20(16)
C1 C6 C7 122.15(15)
C5 C6 C7 121.65(15)
C6 C7 C8 113.87(14)
C6 C7 C17 116.42(13)
C8 C7 C17 105.41(13)
C6 C7 H7 106.9
C8 C7 H7 106.9
C17 C7 H7 106.9
N1 C8 C7 104.15(14)
N1 C8 H8A 110.9
C7 C8 H8A 110.9
N1 C8 H8B 110.9
C7 C8 H8B 110.9
H8A C8 H8B 108.9
N1 C9 C16 111.63(12)
N1 C9 C10 113.75(13)
C16 C9 C10 100.84(13)
N1 C9 C17 102.99(12)
C16 C9 C17 118.08(13)
C10 C9 C17 110.01(12)
O1 C10 N2 125.73(16)
O1 C10 C9 126.47(17)
N2 C10 C9 107.80(15)
C12 C11 C16 121.71(19)
C12 C11 N2 128.77(18)
C16 C11 N2 109.43(16)
C13 C12 C11 117.9(2)
C13 C12 H12 121.1
C11 C12 H12 121.1
C14 C13 C12 121.1(2)
C14 C13 H13 119.5
C12 C13 H13 119.5
C13 C14 C15 120.8(2)
C13 C14 H14 119.6
C15 C14 H14 119.6
C16 C15 C14 119.13(18)
C16 C15 H15 120.4
C14 C15 H15 120.4
C15 C16 C11 119.43(16)
C15 C16 C9 130.97(15)
C11 C16 C9 109.45(15)
C25 C17 C18 110.14(12)
C25 C17 C7 109.87(12)
C18 C17 C7 116.02(13)
C25 C17 C9 106.29(12)
C18 C17 C9 111.02(11)
C7 C17 C9 102.90(12)
C19 C18 C17 120.33(12)
C19 C18 H18A 107.2
C17 C18 H18A 107.2
C19 C18 H18B 107.2
C17 C18 H18B 107.2
H18A C18 H18B 106.9
C24 C19 C20 117.08(15)
C24 C19 C18 125.91(14)
C20 C19 C18 116.92(14)
C21 C20 C19 121.67(17)
C21 C20 H20 119.2
C19 C20 H20 119.2
C22 C21 C20 120.30(17)
C22 C21 H21 119.8
C20 C21 H21 119.8
C23 C22 C21 119.14(17)
C23 C22 H22 120.4
C21 C22 H22 120.4
C22 C23 C24 120.74(17)
C22 C23 H23 119.6
C24 C23 H23 119.6
C23 C24 C19 121.04(16)
C23 C24 H24 119.5
C19 C24 H24 119.5
O2 C25 O3 122.50(14)
O2 C25 C17 125.52(14)
O3 C25 C17 111.95(12)
O3 C26 H26A 109.5
O3 C26 H26B 109.5
H26A C26 H26B 109.5
O3 C26 H26C 109.5
H26A C26 H26C 109.5
H26B C26 H26C 109.5
N1 C27 H27A 109.5
N1 C27 H27B 109.5
H27A C27 H27B 109.5
N1 C27 H27C 109.5
H27A C27 H27C 109.5
H27B C27 H27C 109.5
C8 N1 C27 112.88(15)
C8 N1 C9 106.92(13)
C27 N1 C9 114.79(14)
C10 N2 C11 112.22(14)
C10 N2 H2A 123.9
C11 N2 H2A 123.9
C25 O3 C26 116.46(13)

loop_
_geom_bond_atom_site_label_1
_geom_bond_atom_site_label_2
_geom_bond_distance
C1 C2 1.383(3)
C1 C6 1.390(2)
C1 Cl1 1.7389(18)
C2 C3 1.374(3)
C2 H2 0.9300
C3 C4 1.368(3)
C3 Cl2 1.7381(19)
C4 C5 1.384(2)
C4 H4 0.9300
C5 C6 1.393(2)
C5 H5 0.9300
C6 C7 1.510(2)
C7 C8 1.525(3)
C7 C17 1.580(2)
C7 H7 0.9800
C8 N1 1.455(2)
C8 H8A 0.9700
C8 H8B 0.9700
C9 N1 1.463(2)
C9 C16 1.509(2)
C9 C10 1.564(2)
C9 C17 1.599(2)
C10 O1 1.214(2)
C10 N2 1.348(2)
C11 C12 1.386(3)
C11 C16 1.387(2)
C11 N2 1.397(3)
C12 C13 1.374(3)
C12 H12 0.9300
C13 C14 1.372(3)
C13 H13 0.9300
C14 C15 1.388(3)
C14 H14 0.9300
C15 C16 1.373(2)
C15 H15 0.9300
C17 C25 1.530(2)
C17 C18 1.549(2)
C18 C19 1.516(2)
C18 H18A 0.9700
C18 H18B 0.9700
C19 C24 1.385(2)
C19 C20 1.389(2)
C20 C21 1.375(3)
C20 H20 0.9300
C21 C22 1.371(3)
C21 H21 0.9300
C22 C23 1.368(3)
C22 H22 0.9300
C23 C24 1.382(2)
C23 H23 0.9300
C24 H24 0.9300
C25 O2 1.2045(18)
C25 O3 1.3262(19)
C26 O3 1.441(2)
C26 H26A 0.9600
C26 H26B 0.9600
C26 H26C 0.9600
C27 N1 1.462(2)
C27 H27A 0.9600
C27 H27B 0.9600
C27 H27C 0.9600
N2 H2A 0.8600

loop_
_geom_hbond_atom_site_label_D
_geom_hbond_atom_site_label_H
_geom_hbond_atom_site_label_A
_geom_hbond_site_symmetry_A
_geom_hbond_distance_DH
_geom_hbond_distance_HA
_geom_hbond_distance_DA
_geom_hbond_angle_DHA
C18 H18B O1 . 0.97 2.31 3.046(2) 132
C24 H24 O3 . 0.93 2.52 3.155(2) 126
N2 H2A O2 4_565 0.86 2.07 2.924(2) 170.02

loop_
_geom_torsion_atom_site_label_1
_geom_torsion_atom_site_label_2
_geom_torsion_atom_site_label_3
_geom_torsion_atom_site_label_4
_geom_torsion
C6 C1 C2 C3 0.7(3)
Cl1 C1 C2 C3 179.12(14)
C1 C2 C3 C4 2.4(3)
C1 C2 C3 Cl2 -176.21(14)
C2 C3 C4 C5 -2.7(3)
Cl2 C3 C4 C5 175.91(15)
C3 C4 C5 C6 -0.1(3)
C2 C1 C6 C5 -3.2(3)
Cl1 C1 C6 C5 178.40(13)
C2 C1 C6 C7 176.31(16)
Cl1 C1 C6 C7 -2.1(2)
C4 C5 C6 C1 2.9(3)
C4 C5 C6 C7 -176.61(17)
C1 C6 C7 C8 137.44(17)
C5 C6 C7 C8 -43.1(2)
C1 C6 C7 C17 -99.58(18)
C5 C6 C7 C17 79.9(2)
C6 C7 C8 N1 155.06(14)
C17 C7 C8 N1 26.25(17)
N1 C9 C10 O1 54.9(2)
C16 C9 C10 O1 174.51(16)
C17 C9 C10 O1 -60.1(2)
N1 C9 C10 N2 -124.69(15)
C16 C9 C10 N2 -5.07(16)
C17 C9 C10 N2 120.37(14)
C16 C11 C12 C13 1.3(3)
N2 C11 C12 C13 -174.74(19)
C11 C12 C13 C14 -0.2(3)
C12 C13 C14 C15 -0.1(3)
C13 C14 C15 C16 -0.7(3)
C14 C15 C16 C11 1.8(2)
C14 C15 C16 C9 176.90(16)
C12 C11 C16 C15 -2.2(3)
N2 C11 C16 C15 174.60(15)
C12 C11 C16 C9 -178.24(16)
N2 C11 C16 C9 -1.49(19)
N1 C9 C16 C15 -50.5(2)
C10 C9 C16 C15 -171.62(17)
C17 C9 C16 C15 68.6(2)
N1 C9 C16 C11 125.01(14)
C10 C9 C16 C11 3.87(16)
C17 C9 C16 C11 -115.93(15)
C6 C7 C17 C25 117.36(15)
C8 C7 C17 C25 -115.37(14)
C6 C7 C17 C18 -8.4(2)
C8 C7 C17 C18 118.92(15)
C6 C7 C17 C9 -129.76(14)
C8 C7 C17 C9 -2.49(16)
N1 C9 C17 C25 93.64(13)
C16 C9 C17 C25 -29.85(17)
C10 C9 C17 C25 -144.76(13)
N1 C9 C17 C18 -146.58(13)
C16 C9 C17 C18 89.92(16)
C10 C9 C17 C18 -24.99(18)
N1 C9 C17 C7 -21.83(14)
C16 C9 C17 C7 -145.33(13)
C10 C9 C17 C7 99.76(14)
C25 C17 C18 C19 -64.72(18)
C7 C17 C18 C19 60.85(19)
C9 C17 C18 C19 177.83(13)
C17 C18 C19 C24 45.3(2)
C17 C18 C19 C20 -138.30(16)
C24 C19 C20 C21 -1.4(3)
C18 C19 C20 C21 -178.13(17)
C19 C20 C21 C22 0.2(3)
C20 C21 C22 C23 1.0(3)
C21 C22 C23 C24 -1.0(3)
C22 C23 C24 C19 -0.2(3)
C20 C19 C24 C23 1.3(2)
C18 C19 C24 C23 177.76(16)
C18 C17 C25 O2 146.81(16)
C7 C17 C25 O2 17.8(2)
C9 C17 C25 O2 -92.85(18)
C18 C17 C25 O3 -35.14(17)
C7 C17 C25 O3 -164.13(12)
C9 C17 C25 O3 85.20(14)
C7 C8 N1 C27 -169.79(15)
C7 C8 N1 C9 -42.64(17)
C16 C9 N1 C8 167.99(14)
C10 C9 N1 C8 -78.71(17)
C17 C9 N1 C8 40.32(16)
C16 C9 N1 C27 -65.99(18)
C10 C9 N1 C27 47.31(19)
C17 C9 N1 C27 166.33(14)
O1 C10 N2 C11 -174.94(16)
C9 C10 N2 C11 4.64(19)
C12 C11 N2 C10 174.33(18)
C16 C11 N2 C10 -2.1(2)
O2 C25 O3 C26 -1.2(2)
C17 C25 O3 C26 -179.28(14)
